data_1544247
loop_
_publ_author_name
'Yu, Tao'
'Ou, Depei'
'Yang, Zhiyong'
'Huang, Qiuyi'
'Mao, Zhu'
'Chen, Junru'
'Zhang, Yi'
'Liu, Siwei'
'Xu, Jiarui'
'Bryce, Martin R.'
'Chi, Zhenguo'

_publ_section_title
;
 The HOF structures of nitrotetraphenylethene derivatives provide new
 insights into the nature of AIE and a way to design mechanoluminescent
 materials
;
_journal_issue 2
_journal_name_full 'Chem. Sci.'
_journal_page_first 1163
_journal_paper_doi 10.1039/C6SC03177C
_journal_volume 8
_journal_year 2017
_chemical_formula_moiety 'C26 H17 N3 O6'
_chemical_formula_sum 'C26 H17 N3 O6'
_chemical_formula_weight 467.42
_chemical_name_common HOFTPE3N
_space_group_crystal_system monoclinic
_space_group_IT_number 14
_space_group_name_Hall '-P 2yn'
_space_group_name_H-M_alt 'P 1 21/n 1'
_symmetry_space_group_name_Hall '-P 2yn'
_symmetry_space_group_name_H-M 'P 1 21/n 1'
_atom_sites_solution_hydrogens geom
_audit_creation_method SHELXL-2014/7
_audit_update_record
;
2016-09-23 deposited with the CCDC.
2016-10-05 downloaded from the CCDC.
;
_cell_angle_alpha 90
_cell_angle_beta 106.718(4)
_cell_angle_gamma 90
_cell_formula_units_Z 4
_cell_length_a 14.7815(5)
_cell_length_b 9.0701(3)
_cell_length_c 21.2106(8)
_cell_measurement_reflns_used 4354
_cell_measurement_temperature 173(2)
_cell_measurement_theta_max 73.7870
_cell_measurement_theta_min 4.2710
_cell_volume 2723.50(17)
_computing_structure_refinement 'SHELXL-2014/7 (Sheldrick, 2014)'
_computing_structure_solution 'SHELXL-2014/7 (Sheldrick, 2014)'
_diffrn_ambient_temperature 173(2)
_diffrn_detector_area_resol_mean 10.6525
_diffrn_measured_fraction_theta_full 0.997
_diffrn_measured_fraction_theta_max 0.969
_diffrn_measurement_device_type 'SuperNova, Dual, Cu at zero, Atlas'
_diffrn_measurement_method '\w scans'
_diffrn_radiation_monochromator mirror
_diffrn_radiation_type CuK\a
_diffrn_radiation_wavelength 1.54184
_diffrn_reflns_av_R_equivalents 0.0209
_diffrn_reflns_av_unetI/netI 0.0249
_diffrn_reflns_Laue_measured_fraction_full 0.997
_diffrn_reflns_Laue_measured_fraction_max 0.969
_diffrn_reflns_limit_h_max 16
_diffrn_reflns_limit_h_min -18
_diffrn_reflns_limit_k_max 11
_diffrn_reflns_limit_k_min -8
_diffrn_reflns_limit_l_max 25
_diffrn_reflns_limit_l_min -22
_diffrn_reflns_number 10606
_diffrn_reflns_point_group_measured_fraction_full 0.997
_diffrn_reflns_point_group_measured_fraction_max 0.969
_diffrn_reflns_theta_full 67.684
_diffrn_reflns_theta_max 73.882
_diffrn_reflns_theta_min 4.290
_diffrn_source 'SuperNova (Cu) X-ray Source'
_exptl_absorpt_coefficient_mu 0.689
_exptl_absorpt_correction_T_max 1.00000
_exptl_absorpt_correction_T_min 0.63029
_exptl_absorpt_correction_type multi-scan
_exptl_absorpt_process_details
;
CrysAlisPro, Agilent Technologies,
Version 1.171.36.32 (release 02-08-2013 CrysAlis171 .NET)
(compiled Aug  2 2013,16:46:58)
Empirical absorption correction using spherical harmonics,
 implemented in SCALE3 ABSPACK scaling algorithm.
;
_exptl_crystal_colour yellow
_exptl_crystal_density_diffrn 1.140
_exptl_crystal_description block
_exptl_crystal_F_000 968
_exptl_crystal_size_max 0.1
_exptl_crystal_size_mid 0.1
_exptl_crystal_size_min 0.1
_refine_diff_density_max 0.280
_refine_diff_density_min -0.332
_refine_diff_density_rms 0.035
_refine_ls_extinction_method none
_refine_ls_goodness_of_fit_ref 1.073
_refine_ls_hydrogen_treatment constr
_refine_ls_matrix_type full
_refine_ls_number_parameters 316
_refine_ls_number_reflns 5353
_refine_ls_number_restraints 0
_refine_ls_restrained_S_all 1.073
_refine_ls_R_factor_all 0.0707
_refine_ls_R_factor_gt 0.0572
_refine_ls_shift/su_max 0.000
_refine_ls_shift/su_mean 0.000
_refine_ls_structure_factor_coef Fsqd
_refine_ls_weighting_details 'w=1/[\s^2^(Fo^2^)+(0.0812P)^2^+0.6069P] where P=(Fo^2^+2Fc^2^)/3'
_refine_ls_weighting_scheme calc
_refine_ls_wR_factor_gt 0.1601
_refine_ls_wR_factor_ref 0.1729
_reflns_Friedel_coverage 0.000
_reflns_number_gt 4087
_reflns_number_total 5353
_reflns_threshold_expression 'I > 2\s(I)'
_cod_data_source_file c6sc03177c2.cif
_cod_data_source_block HOFTPE3N
_cod_depositor_comments 'Adding full bibliography for 1544247--1544249.cif.'
_cod_database_code 1544247
_shelx_shelxl_version_number 2014/7
_shelx_space_group_comment
;
The symmetry employed for this shelxl refinement is uniquely defined
by the following loop, which should always be used as a source of
symmetry information in preference to the above space-group names.
They are only intended as comments.
;

loop_
_space_group_symop_operation_xyz
'x, y, z'
'-x+1/2, y+1/2, -z+1/2'
'-x, -y, -z'
'x-1/2, -y-1/2, z-1/2'

loop_
_atom_site_label
_atom_site_type_symbol
_atom_site_fract_x
_atom_site_fract_y
_atom_site_fract_z
_atom_site_U_iso_or_equiv
_atom_site_adp_type
_atom_site_occupancy
_atom_site_site_symmetry_order
_atom_site_calc_flag
_atom_site_refinement_flags_posn
_atom_site_refinement_flags_adp
C15 C 0.24206(10) 0.90385(17) 0.26068(8) 0.0407(3) Uani 1 1 d . .
O32 O -0.22184(18) 1.0284(3) 0.04284(13) 0.1557(12) Uani 1 1 d . .
C1 C 0.26769(11) 0.86061(19) 0.38094(8) 0.0446(4) Uani 1 1 d . .
C16 C 0.33101(11) 0.96924(19) 0.27234(9) 0.0471(4) Uani 1 1 d . .
H16 H 0.3609 1.0113 0.3142 0.056 Uiso 1 1 calc R U
C7 C 0.19819(11) 0.89199(18) 0.31565(8) 0.0426(4) Uani 1 1 d . .
O29 O -0.13738(18) 0.8379(3) 0.51263(14) 0.1441(11) Uani 1 1 d . .
C6 C 0.28283(13) 0.9619(2) 0.43204(9) 0.0538(4) Uani 1 1 d . .
H6 H 0.2454 1.0487 0.4271 0.065 Uiso 1 1 calc R U
C20 C 0.20043(12) 0.84287(19) 0.19886(8) 0.0489(4) Uani 1 1 d . .
H20 H 0.1397 0.7987 0.1897 0.059 Uiso 1 1 calc R U
C9 C 0.03659(11) 0.9611(2) 0.24711(9) 0.0529(4) Uani 1 1 d . .
C10 C -0.04240(13) 0.8765(2) 0.21550(11) 0.0692(6) Uani 1 1 d . .
H10 H -0.0529 0.7848 0.2338 0.083 Uiso 1 1 calc R U
C8 C 0.10480(11) 0.90632(19) 0.30920(9) 0.0481(4) Uani 1 1 d . .
O35 O 0.49571(17) 0.8746(3) 0.60052(10) 0.1282(9) Uani 1 1 d . .
C5 C 0.35322(16) 0.9354(3) 0.49059(9) 0.0661(5) Uani 1 1 d . .
H5 H 0.3653 1.0046 0.5256 0.079 Uiso 1 1 calc R U
C26 C 0.08815(15) 0.7459(2) 0.40202(10) 0.0628(5) Uani 1 1 d . .
H26 H 0.1364 0.6836 0.3956 0.075 Uiso 1 1 calc R U
C14 C 0.04834(12) 1.0974(2) 0.22079(10) 0.0596(5) Uani 1 1 d . .
H14 H 0.1009 1.1569 0.2426 0.071 Uiso 1 1 calc R U
C2 C 0.32190(13) 0.7327(2) 0.38948(9) 0.0569(5) Uani 1 1 d . .
H2 H 0.3119 0.6640 0.3543 0.068 Uiso 1 1 calc R U
C21 C 0.06212(12) 0.8702(2) 0.36284(9) 0.0531(4) Uani 1 1 d . .
C22 C -0.01068(15) 0.9578(3) 0.37211(13) 0.0736(6) Uani 1 1 d . .
H22 H -0.0312 1.0420 0.3451 0.088 Uiso 1 1 calc R U
C19 C 0.24654(16) 0.8460(2) 0.15073(9) 0.0600(5) Uani 1 1 d . .
H19 H 0.2173 0.8035 0.1089 0.072 Uiso 1 1 calc R U
C17 C 0.37600(14) 0.9731(2) 0.22325(11) 0.0603(5) Uani 1 1 d . .
H17 H 0.4359 1.0196 0.2313 0.072 Uiso 1 1 calc R U
O31 O -0.13946(18) 1.2230(3) 0.04546(14) 0.1525(11) Uani 1 1 d . .
O34 O 0.52339(18) 0.6620(3) 0.56390(10) 0.1428(11) Uani 1 1 d . .
C4 C 0.40484(14) 0.8076(3) 0.49685(9) 0.0680(6) Uani 1 1 d . .
C18 C 0.33393(16) 0.9096(2) 0.16271(10) 0.0640(5) Uani 1 1 d . .
H18 H 0.3655 0.9101 0.1295 0.077 Uiso 1 1 calc R U
C25 C 0.04560(19) 0.7103(3) 0.45017(12) 0.0792(7) Uani 1 1 d . .
H25 H 0.0647 0.6257 0.4771 0.095 Uiso 1 1 calc R U
C13 C -0.01506(14) 1.1481(2) 0.16345(12) 0.0702(6) Uani 1 1 d . .
H13 H -0.0071 1.2419 0.1459 0.084 Uiso 1 1 calc R U
N33 N 0.48096(17) 0.7795(3) 0.55816(10) 0.0975(7) Uani 1 1 d . .
N30 N -0.15579(17) 1.1075(3) 0.06918(14) 0.1121(9) Uani 1 1 d . .
C3 C 0.38948(15) 0.7037(3) 0.44764(10) 0.0697(6) Uani 1 1 d . .
H3 H 0.4247 0.6145 0.4538 0.084 Uiso 1 1 calc R U
O28 O -0.0395(3) 0.6604(3) 0.54591(16) 0.1608(13) Uani 1 1 d . .
C11 C -0.10536(15) 0.9254(3) 0.15775(13) 0.0823(7) Uani 1 1 d . .
H11 H -0.1585 0.8672 0.1359 0.099 Uiso 1 1 calc R U
C12 C -0.09026(15) 1.0586(3) 0.13248(12) 0.0778(7) Uani 1 1 d . .
C24 C -0.02496(18) 0.8006(3) 0.45804(13) 0.0788(7) Uani 1 1 d . .
N27 N -0.0711(2) 0.7623(4) 0.50931(16) 0.1090(9) Uani 1 1 d . .
C23 C -0.05333(16) 0.9225(3) 0.42071(14) 0.0852(8) Uani 1 1 d . .
H23 H -0.1019 0.9833 0.4276 0.102 Uiso 1 1 calc R U

loop_
_atom_site_aniso_label
_atom_site_aniso_U_11
_atom_site_aniso_U_22
_atom_site_aniso_U_33
_atom_site_aniso_U_23
_atom_site_aniso_U_13
_atom_site_aniso_U_12
C15 0.0390(7) 0.0414(8) 0.0383(8) 0.0003(6) 0.0057(6) 0.0019(6)
O32 0.1046(16) 0.163(2) 0.140(2) 0.0438(17) -0.0612(15) -0.0222(16)
C1 0.0421(8) 0.0518(9) 0.0375(8) -0.0005(7) 0.0080(6) 0.0006(7)
C16 0.0426(8) 0.0480(9) 0.0482(9) -0.0024(7) 0.0093(7) -0.0028(7)
C7 0.0404(8) 0.0442(8) 0.0402(8) -0.0007(7) 0.0069(6) 0.0003(6)
O29 0.1316(18) 0.170(2) 0.179(2) -0.0557(19) 0.120(2) -0.0375(17)
C6 0.0617(10) 0.0534(10) 0.0439(9) -0.0036(8) 0.0111(8) 0.0008(8)
C20 0.0533(9) 0.0465(9) 0.0413(9) -0.0004(7) 0.0046(7) -0.0013(7)
C9 0.0379(8) 0.0566(10) 0.0593(11) 0.0035(8) 0.0064(7) 0.0024(7)
C10 0.0475(10) 0.0685(13) 0.0783(14) 0.0145(11) -0.0031(9) -0.0097(9)
C8 0.0403(8) 0.0517(9) 0.0502(9) 0.0001(8) 0.0096(7) 0.0009(7)
O35 0.1358(18) 0.148(2) 0.0626(11) 0.0030(12) -0.0328(11) -0.0317(16)
C5 0.0811(14) 0.0723(13) 0.0389(9) -0.0083(9) 0.0077(9) -0.0169(11)
C26 0.0750(12) 0.0563(11) 0.0688(12) -0.0023(9) 0.0392(10) -0.0010(9)
C14 0.0431(9) 0.0576(11) 0.0717(12) 0.0042(9) 0.0067(8) 0.0021(8)
C2 0.0580(10) 0.0616(11) 0.0459(9) -0.0008(8) 0.0066(8) 0.0131(9)
C21 0.0463(9) 0.0594(11) 0.0560(10) -0.0057(8) 0.0182(8) -0.0019(8)
C22 0.0566(11) 0.0844(15) 0.0847(15) -0.0027(12) 0.0280(11) 0.0104(10)
C19 0.0847(14) 0.0514(10) 0.0427(9) -0.0014(8) 0.0163(9) 0.0034(9)
C17 0.0583(11) 0.0569(11) 0.0718(13) 0.0045(9) 0.0283(10) -0.0031(8)
O31 0.1258(18) 0.136(2) 0.147(2) 0.0737(18) -0.0374(16) -0.0019(16)
O34 0.1238(18) 0.189(3) 0.0827(14) 0.0214(15) -0.0231(12) 0.0728(19)
C4 0.0593(11) 0.0901(15) 0.0434(10) 0.0122(10) -0.0029(8) 0.0028(11)
C18 0.0852(14) 0.0579(11) 0.0605(12) 0.0035(9) 0.0394(11) 0.0061(10)
C25 0.1108(18) 0.0636(13) 0.0834(16) -0.0071(11) 0.0602(15) -0.0150(12)
C13 0.0563(11) 0.0635(12) 0.0818(14) 0.0180(11) 0.0057(10) 0.0068(9)
N33 0.0897(15) 0.133(2) 0.0514(11) 0.0136(13) -0.0087(10) -0.0044(15)
N30 0.0740(14) 0.115(2) 0.1140(19) 0.0379(16) -0.0260(13) 0.0063(13)
C3 0.0682(12) 0.0801(14) 0.0532(11) 0.0089(10) 0.0051(9) 0.0229(11)
O28 0.241(3) 0.135(2) 0.170(3) 0.0110(19) 0.162(3) -0.014(2)
C11 0.0480(10) 0.0864(16) 0.0906(17) 0.0126(13) -0.0149(10) -0.0105(10)
C12 0.0516(11) 0.0827(15) 0.0818(15) 0.0214(13) -0.0085(10) 0.0062(10)
C24 0.0853(15) 0.0801(16) 0.0905(17) -0.0254(14) 0.0566(14) -0.0257(13)
N27 0.127(2) 0.109(2) 0.127(2) -0.0453(17) 0.0922(19) -0.0444(17)
C23 0.0629(13) 0.1022(19) 0.1049(19) -0.0235(16) 0.0471(14) -0.0008(13)

loop_
_atom_type_symbol
_atom_type_description
_atom_type_scat_dispersion_real
_atom_type_scat_dispersion_imag
_atom_type_scat_source
C C 0.0181 0.0091 'International Tables Vol C Tables 4.2.6.8 and 6.1.1.4'
H H 0.0000 0.0000 'International Tables Vol C Tables 4.2.6.8 and 6.1.1.4'
N N 0.0311 0.0180 'International Tables Vol C Tables 4.2.6.8 and 6.1.1.4'
O O 0.0492 0.0322 'International Tables Vol C Tables 4.2.6.8 and 6.1.1.4'

loop_
_citation_id
_citation_doi
_citation_year
1 10.1039/C6SC03177C 2016

loop_
_geom_angle_atom_site_label_1
_geom_angle_atom_site_label_2
_geom_angle_atom_site_label_3
_geom_angle
C20 C15 C16 118.25(15)
C20 C15 C7 122.23(14)
C16 C15 C7 119.37(14)
C6 C1 C2 119.48(16)
C6 C1 C7 120.69(15)
C2 C1 C7 119.71(15)
C17 C16 C15 120.49(16)
C8 C7 C15 125.02(15)
C8 C7 C1 121.39(15)
C15 C7 C1 113.59(13)
C1 C6 C5 119.53(18)
C19 C20 C15 120.63(17)
C14 C9 C10 118.69(17)
C14 C9 C8 121.30(16)
C10 C9 C8 119.98(17)
C11 C10 C9 120.4(2)
C7 C8 C21 123.10(16)
C7 C8 C9 122.06(16)
C21 C8 C9 114.84(14)
C4 C5 C6 118.96(18)
C25 C26 C21 121.7(2)
C13 C14 C9 121.22(18)
C3 C2 C1 121.34(18)
C26 C21 C22 118.05(19)
C26 C21 C8 122.11(16)
C22 C21 C8 119.72(18)
C23 C22 C21 120.3(2)
C18 C19 C20 120.72(18)
C18 C17 C16 120.14(18)
C5 C4 C3 122.61(18)
C5 C4 N33 119.5(2)
C3 C4 N33 117.9(2)
C19 C18 C17 119.76(18)
C24 C25 C26 118.3(2)
C12 C13 C14 118.2(2)
O35 N33 O34 124.4(2)
O35 N33 C4 117.2(3)
O34 N33 C4 118.4(2)
O32 N30 O31 123.3(3)
O32 N30 C12 118.1(3)
O31 N30 C12 118.5(2)
C2 C3 C4 118.03(19)
C12 C11 C10 119.2(2)
C11 C12 C13 122.2(2)
C11 C12 N30 118.9(2)
C13 C12 N30 118.9(2)
C23 C24 C25 122.3(2)
C23 C24 N27 119.4(2)
C25 C24 N27 118.4(3)
O28 N27 O29 124.2(3)
O28 N27 C24 118.4(3)
O29 N27 C24 117.3(3)
C24 C23 C22 119.4(2)

loop_
_geom_bond_atom_site_label_1
_geom_bond_atom_site_label_2
_geom_bond_distance
C15 C20 1.393(2)
C15 C16 1.398(2)
C15 C7 1.492(2)
O32 N30 1.211(3)
C1 C6 1.389(2)
C1 C2 1.392(2)
C1 C7 1.495(2)
C16 C17 1.388(3)
C7 C8 1.354(2)
O29 N27 1.215(4)
C6 C5 1.393(3)
C20 C19 1.381(3)
C9 C14 1.388(3)
C9 C10 1.396(3)
C9 C8 1.495(2)
C10 C11 1.381(3)
C8 C21 1.488(2)
O35 N33 1.219(3)
C5 C4 1.373(3)
C26 C25 1.383(3)
C26 C21 1.388(3)
C14 C13 1.383(3)
C2 C3 1.371(3)
C21 C22 1.397(3)
C22 C23 1.392(3)
C19 C18 1.370(3)
C17 C18 1.381(3)
O31 N30 1.216(3)
O34 N33 1.225(3)
C4 C3 1.376(3)
C4 N33 1.476(3)
C25 C24 1.373(3)
C13 C12 1.380(3)
N30 C12 1.480(3)
O28 N27 1.210(4)
C11 C12 1.366(3)
C24 C23 1.354(4)
C24 N27 1.481(3)
